data_4081973
loop_
_publ_author_name
'Annibale, Vincent T.'
'Batcup, Rhys'
'Bai, Tao'
'Hughes, Sarah J.'
'Song, Datong'

_publ_section_title
;
 RuCp* Complexes of Ambidentate 4,5-Diazafluorene Derivatives: From
 Linkage Isomers to Coordination-Driven Self-Assembly
;
_journal_issue 21
_journal_name_full Organometallics
_journal_page_first 6511
_journal_paper_doi 10.1021/om400846f
_journal_volume 32
_journal_year 2013
_chemical_formula_sum 'C21 H22 N2 Ru'
_chemical_formula_weight 403.47
_chemical_name_systematic
;
 ?
;
_space_group_crystal_system orthorhombic
_space_group_IT_number 19
_space_group_name_Hall 'P 2ac 2ab'
_space_group_name_H-M_alt 'P 21 21 21'
_symmetry_space_group_name_Hall 'P 2ac 2ab'
_symmetry_space_group_name_H-M 'P 21 21 21'
_atom_sites_solution_hydrogens geom
_audit_creation_method SHELXL-2013
_cell_angle_alpha 90
_cell_angle_beta 90
_cell_angle_gamma 90
_cell_formula_units_Z 8
_cell_length_a 14.0317(15)
_cell_length_b 14.4466(13)
_cell_length_c 17.2481(18)
_cell_measurement_reflns_used 18726
_cell_measurement_temperature 150(2)
_cell_measurement_theta_max 27.568
_cell_measurement_theta_min 1.839
_cell_volume 3496.4(6)
_computing_structure_refinement 'SHELXL-2013 (Sheldrick, 2013)'
_diffrn_ambient_temperature 150(2)
_diffrn_measured_fraction_theta_full 0.997
_diffrn_measured_fraction_theta_max 0.994
_diffrn_radiation_type MoK\a
_diffrn_radiation_wavelength 0.71073
_diffrn_reflns_av_R_equivalents 0.0514
_diffrn_reflns_av_unetI/netI 0.0851
_diffrn_reflns_Laue_measured_fraction_full 0.997
_diffrn_reflns_Laue_measured_fraction_max 0.994
_diffrn_reflns_limit_h_max 18
_diffrn_reflns_limit_h_min -15
_diffrn_reflns_limit_k_max 18
_diffrn_reflns_limit_k_min -18
_diffrn_reflns_limit_l_max 22
_diffrn_reflns_limit_l_min -21
_diffrn_reflns_number 18726
_diffrn_reflns_point_group_measured_fraction_full 0.998
_diffrn_reflns_point_group_measured_fraction_max 0.994
_diffrn_reflns_theta_full 25.242
_diffrn_reflns_theta_max 27.568
_diffrn_reflns_theta_min 1.839
_exptl_absorpt_coefficient_mu 0.900
_exptl_absorpt_correction_T_max 0.7456
_exptl_absorpt_correction_T_min 0.6809
_exptl_absorpt_correction_type multi-scan
_exptl_absorpt_process_details 'Bruker Apex 2'
_exptl_crystal_colour Orange
_exptl_crystal_density_diffrn 1.533
_exptl_crystal_description Block
_exptl_crystal_F_000 1648
_exptl_crystal_size_max 0.150
_exptl_crystal_size_mid 0.125
_exptl_crystal_size_min 0.100
_refine_diff_density_max 0.472
_refine_diff_density_min -0.437
_refine_diff_density_rms 0.104
_refine_ls_abs_structure_details
;
 Flack x determined using 2237 quotients [(I+)-(I-)]/[(I+)+(I-)]
 (Parsons and Flack (2004), Acta Cryst. A60, s61).
;
_refine_ls_abs_structure_Flack 0.04(3)
_refine_ls_extinction_method none
_refine_ls_goodness_of_fit_ref 1.011
_refine_ls_hydrogen_treatment constr
_refine_ls_matrix_type full
_refine_ls_number_parameters 443
_refine_ls_number_reflns 8043
_refine_ls_number_restraints 0
_refine_ls_restrained_S_all 1.011
_refine_ls_R_factor_all 0.0725
_refine_ls_R_factor_gt 0.0440
_refine_ls_shift/su_max 0.001
_refine_ls_shift/su_mean 0.000
_refine_ls_structure_factor_coef Fsqd
_refine_ls_weighting_details 'w=1/[\s^2^(Fo^2^)+(0.0150P)^2^] where P=(Fo^2^+2Fc^2^)/3'
_refine_ls_weighting_scheme calc
_refine_ls_wR_factor_gt 0.0597
_refine_ls_wR_factor_ref 0.0679
_reflns_Friedel_coverage 0.801
_reflns_Friedel_fraction_full 0.999
_reflns_Friedel_fraction_max 0.994
_reflns_number_gt 6186
_reflns_number_total 8043
_reflns_threshold_expression 'I > 2\s(I)'
_cod_data_source_file om400846f_si_001.cif
_cod_data_source_block 3
_cod_depositor_comments
;
The following automatic conversions were performed:

'_exptl_absorpt_correction_type' value 'Multi-Scan' changed to
'multi-scan' according to
/home/saulius/struct/CIF-dictionaries/cif_core.dic dictionary named
'cif_core.dic' version 2.4.2 from 2011-04-26.

Automatic conversion script
Id: cif_fix_values 1891 2012-01-12 08:04:46Z andrius 
;
_cod_database_code 4081973
_shelx_space_group_comment
;
The symmetry employed for this shelxl refinement is uniquely defined
by the following loop, which should always be used as a source of
symmetry information in preference to the above space-group names.
They are only intended as comments.
;
_shelx_estimated_absorpt_t_min 0.877
_shelx_estimated_absorpt_t_max 0.915
_shelxl_version_number 2013-4

loop_
_space_group_symop_operation_xyz
'x, y, z'
'-x+1/2, -y, z+1/2'
'-x, y+1/2, -z+1/2'
'x+1/2, -y+1/2, -z'

loop_
_atom_site_label
_atom_site_type_symbol
_atom_site_fract_x
_atom_site_fract_y
_atom_site_fract_z
_atom_site_U_iso_or_equiv
_atom_site_adp_type
_atom_site_occupancy
_atom_site_site_symmetry_order
_atom_site_calc_flag
_atom_site_refinement_flags_posn
_atom_site_refinement_flags_adp
Ru2 Ru 0.79594(4) 0.57854(3) 0.11504(2) 0.01614(12) Uani 1 1 d . .
Ru1 Ru 0.69708(4) 0.07336(3) 0.09932(2) 0.01539(11) Uani 1 1 d . .
N1 N 0.5102(4) -0.0541(3) 0.0906(3) 0.0267(13) Uani 1 1 d . .
N2 N 0.6496(4) -0.0432(3) -0.0531(3) 0.0273(14) Uani 1 1 d . .
N3 N 0.7826(4) 0.4256(4) 0.2518(3) 0.0261(12) Uani 1 1 d . .
N4 N 0.6305(4) 0.4254(4) 0.1176(3) 0.0251(12) Uani 1 1 d . .
C1 C 0.4716(5) -0.0630(5) 0.1594(4) 0.0325(17) Uani 1 1 d . .
H1 H 0.4040 -0.0646 0.1618 0.039 Uiso 1 1 calc R U
C2 C 0.5215(5) -0.0705(6) 0.2303(4) 0.0329(17) Uani 1 1 d . .
H2 H 0.4872 -0.0757 0.2776 0.039 Uiso 1 1 calc R U
C3 C 0.6173(5) -0.0704(4) 0.2311(3) 0.0274(15) Uani 1 1 d . .
H3 H 0.6516 -0.0758 0.2783 0.033 Uiso 1 1 calc R U
C4 C 0.6660(5) -0.0619(5) 0.1587(4) 0.0194(16) Uani 1 1 d . .
C5 C 0.6085(5) -0.0538(4) 0.0898(4) 0.0190(15) Uani 1 1 d . .
C6 C 0.6714(5) -0.0492(4) 0.0247(4) 0.0192(17) Uani 1 1 d . .
C7 C 0.7673(5) -0.0530(4) 0.0540(4) 0.0194(17) Uani 1 1 d . .
C8 C 0.8427(5) -0.0497(4) 0.0000(4) 0.0312(19) Uani 1 1 d . .
H8 H 0.9072 -0.0514 0.0167 0.037 Uiso 1 1 calc R U
C9 C 0.8206(6) -0.0440(4) -0.0764(4) 0.0357(19) Uani 1 1 d . .
H9 H 0.8698 -0.0420 -0.1142 0.043 Uiso 1 1 calc R U
C10 C 0.7233(6) -0.0410(4) -0.0996(4) 0.0368(19) Uani 1 1 d . .
H10 H 0.7107 -0.0372 -0.1536 0.044 Uiso 1 1 calc R U
C11 C 0.7626(5) -0.0569(5) 0.1372(4) 0.0250(19) Uani 1 1 d . .
H11 H 0.8155 -0.0562 0.1716 0.030 Uiso 1 1 calc R U
C12 C 0.7742(5) 0.1984(4) 0.1291(4) 0.0202(17) Uani 1 1 d . .
C13 C 0.6854(5) 0.1969(4) 0.1709(4) 0.0189(16) Uani 1 1 d . .
C14 C 0.6102(5) 0.1943(4) 0.1151(4) 0.0184(16) Uani 1 1 d . .
C15 C 0.6500(5) 0.1953(4) 0.0391(4) 0.0191(17) Uani 1 1 d . .
C16 C 0.7512(5) 0.1990(5) 0.0474(5) 0.0229(19) Uani 1 1 d . .
C17 C 0.8716(5) 0.2039(5) 0.1627(4) 0.038(2) Uani 1 1 d . .
H17A H 0.8929 0.2685 0.1628 0.057 Uiso 1 1 calc R U
H17B H 0.9154 0.1665 0.1315 0.057 Uiso 1 1 calc R U
H17C H 0.8705 0.1804 0.2160 0.057 Uiso 1 1 calc R U
C18 C 0.6735(5) 0.2052(4) 0.2570(3) 0.035(2) Uani 1 1 d . .
H18A H 0.7314 0.1832 0.2829 0.052 Uiso 1 1 calc R U
H18B H 0.6190 0.1676 0.2736 0.052 Uiso 1 1 calc R U
H18C H 0.6622 0.2701 0.2707 0.052 Uiso 1 1 calc R U
C19 C 0.5058(5) 0.1919(5) 0.1353(4) 0.0336(19) Uani 1 1 d . .
H19A H 0.4827 0.2552 0.1433 0.050 Uiso 1 1 calc R U
H19B H 0.4967 0.1559 0.1828 0.050 Uiso 1 1 calc R U
H19C H 0.4702 0.1631 0.0928 0.050 Uiso 1 1 calc R U
C20 C 0.5967(5) 0.1956(4) -0.0371(4) 0.0296(18) Uani 1 1 d . .
H20A H 0.5331 0.1688 -0.0296 0.044 Uiso 1 1 calc R U
H20B H 0.6318 0.1588 -0.0753 0.044 Uiso 1 1 calc R U
H20C H 0.5904 0.2593 -0.0558 0.044 Uiso 1 1 calc R U
C21 C 0.8203(6) 0.2041(5) -0.0192(4) 0.036(2) Uani 1 1 d . .
H21A H 0.8000 0.1615 -0.0602 0.054 Uiso 1 1 calc R U
H21B H 0.8840 0.1867 -0.0011 0.054 Uiso 1 1 calc R U
H21C H 0.8218 0.2674 -0.0396 0.054 Uiso 1 1 calc R U
C22 C 0.8610(5) 0.4281(5) 0.2930(3) 0.0334(17) Uani 1 1 d . .
H22 H 0.8553 0.4164 0.3470 0.040 Uiso 1 1 calc R U
C23 C 0.9537(5) 0.4469(5) 0.2640(4) 0.036(2) Uani 1 1 d . .
H23 H 1.0063 0.4490 0.2986 0.043 Uiso 1 1 calc R U
C24 C 0.9677(5) 0.4620(4) 0.1872(4) 0.0300(18) Uani 1 1 d . .
H24 H 1.0292 0.4755 0.1672 0.036 Uiso 1 1 calc R U
C25 C 0.8867(5) 0.4569(4) 0.1377(4) 0.0222(17) Uani 1 1 d . .
C26 C 0.7949(6) 0.4406(4) 0.1738(3) 0.0193(14) Uani 1 1 d . .
C27 C 0.7265(4) 0.4400(4) 0.1127(4) 0.0205(15) Uani 1 1 d . .
C28 C 0.7769(5) 0.4554(4) 0.0402(4) 0.0204(17) Uani 1 1 d . .
C29 C 0.7212(6) 0.4576(4) -0.0289(4) 0.0315(19) Uani 1 1 d . .
H29 H 0.7501 0.4691 -0.0777 0.038 Uiso 1 1 calc R U
C30 C 0.6271(6) 0.4431(5) -0.0233(4) 0.037(2) Uani 1 1 d . .
H30 H 0.5887 0.4430 -0.0686 0.045 Uiso 1 1 calc R U
C31 C 0.5846(5) 0.4277(5) 0.0506(4) 0.0322(16) Uani 1 1 d . .
H31 H 0.5176 0.4183 0.0519 0.039 Uiso 1 1 calc R U
C32 C 0.8748(5) 0.4686(4) 0.0561(4) 0.0215(16) Uani 1 1 d . .
H32 H 0.9233 0.4825 0.0195 0.026 Uiso 1 1 calc R U
C33 C 0.8508(5) 0.7124(4) 0.0828(4) 0.0274(19) Uani 1 1 d . .
C34 C 0.8523(6) 0.7034(5) 0.1649(4) 0.0254(19) Uani 1 1 d . .
C35 C 0.7562(5) 0.6907(4) 0.1913(4) 0.0228(17) Uani 1 1 d . .
C36 C 0.6967(6) 0.6910(4) 0.1255(4) 0.0231(15) Uani 1 1 d . .
C37 C 0.7540(5) 0.7037(5) 0.0583(4) 0.0231(19) Uani 1 1 d . .
C38 C 0.9352(6) 0.7293(5) 0.0318(5) 0.063(3) Uani 1 1 d . .
H38A H 0.9556 0.7939 0.0370 0.095 Uiso 1 1 calc R U
H38B H 0.9179 0.7169 -0.0223 0.095 Uiso 1 1 calc R U
H38C H 0.9875 0.6883 0.0473 0.095 Uiso 1 1 calc R U
C39 C 0.9379(5) 0.7083(5) 0.2156(5) 0.057(3) Uani 1 1 d . .
H39A H 0.9956 0.7043 0.1837 0.086 Uiso 1 1 calc R U
H39B H 0.9368 0.6567 0.2525 0.086 Uiso 1 1 calc R U
H39C H 0.9378 0.7670 0.2440 0.086 Uiso 1 1 calc R U
C40 C 0.7271(6) 0.6790(5) 0.2746(4) 0.046(2) Uani 1 1 d . .
H40A H 0.7100 0.7394 0.2964 0.069 Uiso 1 1 calc R U
H40B H 0.7802 0.6526 0.3041 0.069 Uiso 1 1 calc R U
H40C H 0.6721 0.6373 0.2776 0.069 Uiso 1 1 calc R U
C41 C 0.5890(5) 0.6807(5) 0.1272(5) 0.043(2) Uani 1 1 d . .
H41A H 0.5704 0.6440 0.1726 0.065 Uiso 1 1 calc R U
H41B H 0.5676 0.6494 0.0799 0.065 Uiso 1 1 calc R U
H41C H 0.5595 0.7421 0.1304 0.065 Uiso 1 1 calc R U
C42 C 0.7159(7) 0.7107(5) -0.0229(4) 0.047(3) Uani 1 1 d . .
H42A H 0.6958 0.7745 -0.0331 0.071 Uiso 1 1 calc R U
H42B H 0.6613 0.6690 -0.0288 0.071 Uiso 1 1 calc R U
H42C H 0.7658 0.6931 -0.0598 0.071 Uiso 1 1 calc R U

loop_
_atom_site_aniso_label
_atom_site_aniso_U_11
_atom_site_aniso_U_22
_atom_site_aniso_U_33
_atom_site_aniso_U_23
_atom_site_aniso_U_13
_atom_site_aniso_U_12
Ru2 0.0166(3) 0.0117(2) 0.0201(2) 0.0000(2) 0.0030(2) 0.0013(3)
Ru1 0.0152(3) 0.0118(2) 0.0192(2) 0.0006(2) -0.0015(2) 0.0001(3)
N1 0.023(3) 0.020(3) 0.037(3) 0.003(2) -0.003(3) -0.005(2)
N2 0.037(4) 0.020(3) 0.025(3) -0.002(2) -0.005(3) 0.001(3)
N3 0.037(4) 0.020(3) 0.022(2) 0.004(3) 0.006(3) 0.004(3)
N4 0.024(3) 0.019(3) 0.032(3) 0.002(3) 0.003(3) -0.004(3)
C1 0.026(4) 0.022(4) 0.049(5) 0.007(4) 0.002(3) -0.008(3)
C2 0.041(5) 0.029(4) 0.029(4) 0.004(4) 0.012(4) -0.008(4)
C3 0.044(5) 0.017(3) 0.021(3) 0.001(3) -0.001(3) -0.004(4)
C4 0.020(4) 0.014(3) 0.023(3) 0.000(3) 0.001(3) 0.002(3)
C5 0.025(4) 0.011(3) 0.021(4) 0.001(3) -0.009(3) -0.003(3)
C6 0.033(5) 0.010(3) 0.015(3) -0.001(2) -0.004(3) 0.001(3)
C7 0.029(4) 0.010(3) 0.019(3) -0.003(3) 0.002(3) 0.004(3)
C8 0.034(5) 0.020(4) 0.040(4) -0.007(3) 0.012(4) 0.007(3)
C9 0.051(6) 0.023(3) 0.034(4) 0.000(3) 0.017(4) 0.007(3)
C10 0.064(6) 0.021(3) 0.025(4) -0.002(3) 0.004(4) 0.008(3)
C11 0.024(4) 0.019(4) 0.032(4) 0.004(3) -0.011(3) 0.002(3)
C12 0.018(4) 0.009(3) 0.033(4) -0.001(3) -0.007(3) 0.000(3)
C13 0.021(5) 0.011(3) 0.024(3) -0.001(2) -0.003(3) 0.001(3)
C14 0.016(4) 0.013(3) 0.027(4) -0.003(3) 0.006(3) 0.000(3)
C15 0.025(4) 0.012(3) 0.020(4) -0.002(3) 0.001(3) 0.001(3)
C16 0.026(5) 0.009(4) 0.034(5) 0.003(3) 0.011(4) -0.004(3)
C17 0.030(5) 0.024(4) 0.059(6) -0.003(4) -0.017(4) -0.004(4)
C18 0.050(6) 0.028(4) 0.025(4) 0.000(3) 0.001(4) 0.007(3)
C19 0.019(4) 0.029(4) 0.052(5) 0.000(4) 0.009(4) 0.004(3)
C20 0.038(5) 0.020(4) 0.031(4) 0.006(3) -0.012(4) -0.001(3)
C21 0.038(6) 0.029(4) 0.041(5) 0.002(3) 0.012(4) -0.001(4)
C22 0.051(5) 0.029(4) 0.020(3) 0.002(4) 0.004(3) 0.006(4)
C23 0.031(5) 0.037(5) 0.039(4) -0.001(4) -0.011(4) 0.011(4)
C24 0.022(4) 0.023(4) 0.045(5) -0.001(3) 0.008(4) 0.008(3)
C25 0.022(4) 0.016(3) 0.028(4) 0.001(3) 0.007(3) 0.010(3)
C26 0.028(4) 0.012(3) 0.019(3) 0.006(2) 0.009(4) 0.007(4)
C27 0.021(4) 0.010(3) 0.030(4) -0.001(3) 0.007(3) 0.000(3)
C28 0.029(5) 0.013(3) 0.019(3) -0.002(2) 0.006(3) 0.002(3)
C29 0.051(6) 0.018(3) 0.026(4) -0.004(3) 0.004(4) -0.005(3)
C30 0.055(6) 0.026(4) 0.030(4) 0.000(3) -0.017(4) -0.005(4)
C31 0.026(4) 0.022(3) 0.049(4) -0.001(4) -0.006(3) -0.005(4)
C32 0.024(4) 0.017(3) 0.023(4) 0.004(3) 0.011(3) 0.001(3)
C33 0.027(5) 0.012(3) 0.043(5) 0.002(3) 0.020(4) 0.001(3)
C34 0.029(5) 0.013(3) 0.033(5) -0.003(3) -0.019(4) 0.002(3)
C35 0.033(5) 0.014(4) 0.022(4) -0.002(3) 0.001(3) 0.002(3)
C36 0.024(4) 0.016(3) 0.029(4) -0.005(3) -0.004(4) 0.004(3)
C37 0.038(5) 0.015(4) 0.016(4) -0.003(3) 0.002(3) 0.004(3)
C38 0.057(7) 0.028(5) 0.104(7) 0.013(5) 0.045(6) -0.001(4)
C39 0.043(6) 0.030(5) 0.099(8) -0.012(5) -0.035(5) -0.005(4)
C40 0.067(7) 0.038(4) 0.033(4) -0.011(3) 0.004(4) 0.015(4)
C41 0.028(5) 0.037(5) 0.064(6) -0.001(4) -0.003(4) 0.009(4)
C42 0.087(8) 0.025(4) 0.031(4) 0.001(3) -0.014(5) 0.010(5)

loop_
_atom_type_symbol
_atom_type_description
_atom_type_scat_dispersion_real
_atom_type_scat_dispersion_imag
_atom_type_scat_source
C C 0.0033 0.0016 'International Tables Vol C Tables 4.2.6.8 and 6.1.1.4'
H H 0.0000 0.0000 'International Tables Vol C Tables 4.2.6.8 and 6.1.1.4'
N N 0.0061 0.0033 'International Tables Vol C Tables 4.2.6.8 and 6.1.1.4'
Ru Ru -1.2594 0.8363 'International Tables Vol C Tables 4.2.6.8 and 6.1.1.4'

loop_
_geom_angle_atom_site_label_1
_geom_angle_atom_site_label_2
_geom_angle_atom_site_label_3
_geom_angle
C37 Ru2 C36 38.8(3)
C37 Ru2 C34 64.8(3)
C36 Ru2 C34 64.5(3)
C37 Ru2 C33 38.8(2)
C36 Ru2 C33 64.8(3)
C34 Ru2 C33 38.6(3)
C37 Ru2 C35 64.8(2)
C36 Ru2 C35 38.2(2)
C34 Ru2 C35 38.9(2)
C33 Ru2 C35 64.9(3)
C37 Ru2 C32 122.7(3)
C36 Ru2 C32 156.5(2)
C34 Ru2 C32 127.6(3)
C33 Ru2 C32 110.6(3)
C35 Ru2 C32 163.5(3)
C37 Ru2 C25 156.0(3)
C36 Ru2 C25 164.3(3)
C34 Ru2 C25 112.7(3)
C33 Ru2 C25 123.7(3)
C35 Ru2 C25 129.7(2)
C32 Ru2 C25 37.9(2)
C37 Ru2 C28 112.3(2)
C36 Ru2 C28 125.3(3)
C34 Ru2 C28 162.2(3)
C33 Ru2 C28 127.9(2)
C35 Ru2 C28 157.9(3)
C32 Ru2 C28 37.5(2)
C25 Ru2 C28 62.2(2)
C37 Ru2 C27 129.2(3)
C36 Ru2 C27 113.4(2)
C34 Ru2 C27 157.3(3)
C33 Ru2 C27 163.5(3)
C35 Ru2 C27 124.9(2)
C32 Ru2 C27 63.9(2)
C25 Ru2 C27 62.6(2)
C28 Ru2 C27 38.2(2)
C37 Ru2 C26 163.6(3)
C36 Ru2 C26 129.2(3)
C34 Ru2 C26 124.7(2)
C33 Ru2 C26 156.8(3)
C35 Ru2 C26 113.0(2)
C32 Ru2 C26 64.3(2)
C25 Ru2 C26 38.1(2)
C28 Ru2 C26 63.1(2)
C27 Ru2 C26 37.2(2)
C14 Ru1 C15 38.7(3)
C14 Ru1 C16 64.5(3)
C15 Ru1 C16 38.7(2)
C14 Ru1 C12 64.9(2)
C15 Ru1 C12 65.5(3)
C16 Ru1 C12 39.0(3)
C14 Ru1 C13 38.6(2)
C15 Ru1 C13 65.1(2)
C16 Ru1 C13 64.7(3)
C12 Ru1 C13 38.7(2)
C14 Ru1 C11 153.9(3)
C15 Ru1 C11 167.4(3)
C16 Ru1 C11 134.1(3)
C12 Ru1 C11 115.8(2)
C13 Ru1 C11 124.5(2)
C14 Ru1 C7 165.2(2)
C15 Ru1 C7 129.8(3)
C16 Ru1 C7 112.9(2)
C12 Ru1 C7 123.2(3)
C13 Ru1 C7 155.4(2)
C11 Ru1 C7 38.1(2)
C14 Ru1 C6 129.1(2)
C15 Ru1 C6 108.8(2)
C16 Ru1 C6 119.1(3)
C12 Ru1 C6 152.1(2)
C13 Ru1 C6 166.3(3)
C11 Ru1 C6 63.7(2)
C7 Ru1 C6 37.8(2)
C14 Ru1 C5 111.3(2)
C15 Ru1 C5 118.0(3)
C16 Ru1 C5 149.2(3)
C12 Ru1 C5 170.0(2)
C13 Ru1 C5 132.6(3)
C11 Ru1 C5 63.1(3)
C7 Ru1 C5 62.7(2)
C6 Ru1 C5 37.6(2)
C14 Ru1 C4 122.6(2)
C15 Ru1 C4 150.8(3)
C16 Ru1 C4 170.5(3)
C12 Ru1 C4 135.5(2)
C13 Ru1 C4 116.1(2)
C11 Ru1 C4 36.9(2)
C7 Ru1 C4 62.1(2)
C6 Ru1 C4 62.6(2)
C5 Ru1 C4 37.6(2)
C1 N1 C5 115.0(5)
C10 N2 C6 115.0(6)
C22 N3 C26 115.0(6)
C31 N4 C27 115.0(6)
N1 C1 C2 125.9(6)
C3 C2 C1 120.2(6)
C2 C3 C4 118.0(6)
C11 C4 C3 134.1(6)
C11 C4 C5 108.5(6)
C3 C4 C5 117.4(6)
C11 C4 Ru1 69.4(4)
C3 C4 Ru1 124.4(5)
C5 C4 Ru1 70.3(4)
N1 C5 C6 128.6(6)
N1 C5 C4 123.5(6)
C6 C5 C4 107.9(6)
N1 C5 Ru1 124.1(4)
C6 C5 Ru1 71.0(3)
C4 C5 Ru1 72.2(4)
N2 C6 C5 129.1(6)
N2 C6 C7 123.5(6)
C5 C6 C7 107.4(5)
N2 C6 Ru1 123.4(4)
C5 C6 Ru1 71.4(3)
C7 C6 Ru1 71.0(4)
C8 C7 C6 118.0(6)
C8 C7 C11 133.9(7)
C6 C7 C11 108.1(6)
C8 C7 Ru1 122.6(4)
C6 C7 Ru1 71.1(4)
C11 C7 Ru1 70.1(4)
C9 C8 C7 118.1(7)
C8 C9 C10 119.7(7)
N2 C10 C9 125.7(6)
C4 C11 C7 108.0(6)
C4 C11 Ru1 73.7(4)
C7 C11 Ru1 71.8(4)
C13 C12 C16 107.2(6)
C13 C12 C17 126.9(6)
C16 C12 C17 125.8(7)
C13 C12 Ru1 71.0(4)
C16 C12 Ru1 70.3(4)
C17 C12 Ru1 126.6(5)
C14 C13 C12 107.6(6)
C14 C13 C18 125.9(6)
C12 C13 C18 126.3(6)
C14 C13 Ru1 69.6(3)
C12 C13 Ru1 70.3(4)
C18 C13 Ru1 129.4(4)
C15 C14 C13 109.3(6)
C15 C14 C19 126.4(6)
C13 C14 C19 124.3(6)
C15 C14 Ru1 70.7(4)
C13 C14 Ru1 71.8(4)
C19 C14 Ru1 124.2(4)
C14 C15 C16 107.3(7)
C14 C15 C20 127.3(7)
C16 C15 C20 125.4(7)
C14 C15 Ru1 70.6(4)
C16 C15 Ru1 71.1(4)
C20 C15 Ru1 125.1(5)
C15 C16 C12 108.6(7)
C15 C16 C21 124.5(7)
C12 C16 C21 126.9(7)
C15 C16 Ru1 70.1(4)
C12 C16 Ru1 70.7(4)
C21 C16 Ru1 125.7(5)
N3 C22 C23 125.6(6)
C24 C23 C22 120.5(7)
C23 C24 C25 117.5(7)
C24 C25 C32 132.7(7)
C24 C25 C26 117.5(6)
C32 C25 C26 109.7(6)
C24 C25 Ru2 121.7(4)
C32 C25 Ru2 70.3(4)
C26 C25 Ru2 72.0(3)
N3 C26 C27 129.6(7)
N3 C26 C25 123.8(6)
C27 C26 C25 106.5(5)
N3 C26 Ru2 125.9(4)
C27 C26 Ru2 71.0(3)
C25 C26 Ru2 69.9(3)
N4 C27 C26 128.3(6)
N4 C27 C28 123.8(6)
C26 C27 C28 107.9(5)
N4 C27 Ru2 124.7(4)
C26 C27 Ru2 71.7(3)
C28 C27 Ru2 70.5(3)
C32 C28 C29 133.8(6)
C32 C28 C27 109.0(6)
C29 C28 C27 117.2(6)
C32 C28 Ru2 70.2(4)
C29 C28 Ru2 122.4(4)
C27 C28 Ru2 71.3(3)
C30 C29 C28 118.4(7)
C29 C30 C31 120.1(7)
N4 C31 C30 125.5(6)
C28 C32 C25 106.8(6)
C28 C32 Ru2 72.3(4)
C25 C32 Ru2 71.8(4)
C34 C33 C37 107.5(6)
C34 C33 C38 126.1(8)
C37 C33 C38 126.4(7)
C34 C33 Ru2 70.5(4)
C37 C33 Ru2 70.0(4)
C38 C33 Ru2 125.6(5)
C33 C34 C35 108.4(6)
C33 C34 C39 126.3(8)
C35 C34 C39 125.3(7)
C33 C34 Ru2 70.9(4)
C35 C34 Ru2 71.0(4)
C39 C34 Ru2 124.9(5)
C36 C35 C34 107.4(6)
C36 C35 C40 127.6(7)
C34 C35 C40 125.0(6)
C36 C35 Ru2 70.4(4)
C34 C35 Ru2 70.1(4)
C40 C35 Ru2 124.6(4)
C35 C36 C37 108.8(7)
C35 C36 C41 124.9(7)
C37 C36 C41 126.3(7)
C35 C36 Ru2 71.4(4)
C37 C36 Ru2 70.3(4)
C41 C36 Ru2 125.0(4)
C36 C37 C33 108.0(6)
C36 C37 C42 124.5(7)
C33 C37 C42 127.5(7)
C36 C37 Ru2 70.9(4)
C33 C37 Ru2 71.2(4)
C42 C37 Ru2 125.6(5)

loop_
_geom_bond_atom_site_label_1
_geom_bond_atom_site_label_2
_geom_bond_distance
Ru2 C37 2.138(7)
Ru2 C36 2.146(7)
Ru2 C34 2.149(7)
Ru2 C33 2.154(7)
Ru2 C35 2.160(6)
Ru2 C32 2.187(6)
Ru2 C25 2.206(6)
Ru2 C28 2.215(6)
Ru2 C27 2.226(6)
Ru2 C26 2.235(5)
Ru1 C14 2.148(6)
Ru1 C15 2.149(7)
Ru1 C16 2.162(7)
Ru1 C12 2.167(7)
Ru1 C13 2.177(6)
Ru1 C11 2.194(7)
Ru1 C7 2.217(6)
Ru1 C6 2.218(6)
Ru1 C5 2.224(6)
Ru1 C4 2.249(7)
N1 C1 1.311(7)
N1 C5 1.379(8)
N2 C10 1.308(8)
N2 C6 1.379(7)
N3 C22 1.310(7)
N3 C26 1.374(6)
N4 C31 1.323(7)
N4 C27 1.366(7)
C1 C2 1.413(9)
C2 C3 1.345(8)
C3 C4 1.428(8)
C4 C11 1.408(9)
C4 C5 1.441(8)
C5 C6 1.431(8)
C6 C7 1.438(9)
C7 C8 1.410(9)
C7 C11 1.439(8)
C8 C9 1.356(9)
C9 C10 1.424(10)
C12 C13 1.440(9)
C12 C16 1.446(10)
C12 C17 1.486(9)
C13 C14 1.430(9)
C13 C18 1.499(8)
C14 C15 1.425(9)
C14 C19 1.505(9)
C15 C16 1.429(8)
C15 C20 1.512(9)
C16 C21 1.504(9)
C22 C23 1.420(9)
C23 C24 1.357(9)
C24 C25 1.422(9)
C25 C32 1.428(8)
C25 C26 1.449(9)
C26 C27 1.425(9)
C27 C28 1.455(8)
C28 C32 1.414(9)
C28 C29 1.425(9)
C29 C30 1.341(10)
C30 C31 1.425(9)
C33 C34 1.422(9)
C33 C37 1.427(9)
C33 C38 1.496(9)
C34 C35 1.435(9)
C34 C39 1.488(9)
C35 C36 1.409(9)
C35 C40 1.503(9)
C36 C37 1.422(10)
C36 C41 1.519(9)
C37 C42 1.503(9)
